data_7232555
loop_
_publ_author_name
'Ghazisaeed, Seyedayat'
'Kiefer, Boris'
'Pl\'a\<sil, Jakub'

_publ_section_title
;
 Revealing hydrogen atoms in a highly-absorbing material: an X-ray
 diffraction study and Torque method calculations for lead-uranyl-oxide
 mineral curite
;
_journal_issue 18
_journal_name_full 'RSC Advances'
_journal_page_first 10058
_journal_paper_doi 10.1039/C8RA09557D
_journal_volume 9
_journal_year 2019
_chemical_compound_source Mineral
_chemical_formula_sum 'H8 O32 Pb3.017 U8'
_chemical_formula_weight 3049.4
_chemical_name_systematic Curite
_space_group_IT_number 62
_symmetry_cell_setting orthorhombic
_symmetry_Int_Tables_number 62
_symmetry_space_group_name_Hall '-P 2ac 2n'
_symmetry_space_group_name_H-M 'P n m a'
_atom_sites_solution_hydrogens difmap
_atom_sites_solution_primary direct
_audit_update_record
;
2018-11-20 deposited with the CCDC.    2019-03-25 downloaded from the CCDC.
;
_cell_angle_alpha 90
_cell_angle_beta 90
_cell_angle_gamma 90
_cell_formula_units_Z 2
_cell_length_a 12.5510(10)
_cell_length_b 8.3760(4)
_cell_length_c 13.0107(9)
_cell_measurement_reflns_used 5238
_cell_measurement_temperature 297.4(3)
_cell_measurement_theta_max 28.24
_cell_measurement_theta_min 3.51
_cell_volume 1367.78(16)
_computing_cell_refinement 'CrysAlisPro 1.171.38.43 (Rigaku OD, 2015)'
_computing_data_collection 'CrysAlisPro 1.171.38.43 (Rigaku OD, 2015)'
_computing_data_reduction 'CrysAlisPro 1.171.38.43 (Rigaku OD, 2015)'
_diffrn_ambient_temperature 297.4
_diffrn_detector 'CCD plate'
_diffrn_detector_area_resol_mean 10.4054
_diffrn_measured_fraction_theta_full 0.98
_diffrn_measured_fraction_theta_max 0.94
_diffrn_measurement_device 'four-circle diffractometer'
_diffrn_measurement_device_type 'SuperNova, Dual, Cu at zero, AtlasS2'
_diffrn_measurement_method '\w scans'
_diffrn_radiation_monochromator mirror
_diffrn_radiation_probe x-ray
_diffrn_radiation_source 'X-ray tube'
_diffrn_radiation_type 'Mo K\a'
_diffrn_radiation_wavelength 0.71073
_diffrn_reflns_av_R_equivalents 0.0633
_diffrn_reflns_av_unetI/netI 0.0321
_diffrn_reflns_limit_h_max 15
_diffrn_reflns_limit_h_min -16
_diffrn_reflns_limit_k_max 10
_diffrn_reflns_limit_k_min -10
_diffrn_reflns_limit_l_max 17
_diffrn_reflns_limit_l_min -17
_diffrn_reflns_number 15611
_diffrn_reflns_theta_full 27.56
_diffrn_reflns_theta_max 28.46
_diffrn_reflns_theta_min 2.89
_diffrn_source 'micro-focus sealed X-ray tube'
_exptl_absorpt_coefficient_mu 65.779
_exptl_absorpt_correction_T_max 0.962
_exptl_absorpt_correction_T_min 0.3829
_exptl_absorpt_correction_type gaussian
_exptl_absorpt_process_details Jana2006
_exptl_crystal_colour Orange
_exptl_crystal_density_diffrn 7.4041
_exptl_crystal_description Prismatic
_exptl_crystal_F_000 2495
_exptl_crystal_size_max 0.074
_exptl_crystal_size_mid 0.028
_exptl_crystal_size_min 0.008
_refine_diff_density_max 5.93
_refine_diff_density_min -3.32
_refine_ls_extinction_method none
_refine_ls_goodness_of_fit_gt 1.67
_refine_ls_goodness_of_fit_ref 1.56
_refine_ls_hydrogen_treatment refall
_refine_ls_matrix_type full
_refine_ls_number_constraints 3
_refine_ls_number_parameters 128
_refine_ls_number_reflns 1732
_refine_ls_number_restraints 3
_refine_ls_R_factor_all 0.0518
_refine_ls_R_factor_gt 0.0358
_refine_ls_shift/su_max 0.0358
_refine_ls_shift/su_mean 0.0027
_refine_ls_structure_factor_coef Fsqd
_refine_ls_weighting_details w=1/(\s^2^(I)+0.0004I^2^)
_refine_ls_weighting_scheme sigma
_refine_ls_wR_factor_gt 0.0716
_refine_ls_wR_factor_ref 0.0758
_reflns_number_gt 1374
_reflns_number_total 1732
_reflns_threshold_expression I>3\s(I)
_cod_data_source_file c8ra09557d2.cif
_cod_data_source_block I
_cod_original_sg_symbol_Hall '-P -2xabc;-2yb;-2zac'
_cod_database_code 7232555

loop_
_space_group_symop_id
_space_group_symop_operation_xyz
1 x,y,z
2 -x+1/2,-y,z+1/2
3 -x,y+1/2,-z
4 x+1/2,-y+1/2,-z+1/2
5 -x,-y,-z
6 x+1/2,y,-z+1/2
7 x,-y+1/2,z
8 -x+1/2,y+1/2,z+1/2

loop_
_atom_site_label
_atom_site_type_symbol
_atom_site_fract_x
_atom_site_fract_y
_atom_site_fract_z
_atom_site_adp_type
_atom_site_U_iso_or_equiv
_atom_site_site_symmetry_multiplicity
_atom_site_occupancy
_atom_site_calc_flag
U1 U 0.19811(4) 0.51261(5) 0.78509(3) Uani 0.00871(14) 8 1 d
U2 U 0.30365(5) 0.75 0.56534(5) Uani 0.00887(19) 4 1 d
U3 U 0.29061(5) 0.25 0.57588(5) Uani 0.0110(2) 4 1 d
Pb1 Pb 0.43486(7) 0.25 0.83187(7) Uani 0.0296(3) 4 0.899(3) d
Pb2 Pb 0.48237(13) 0.75 0.87761(12) Uani 0.0444(6) 4 0.609(3) d
O1 O 0.3297(7) 0.5346(9) 0.8427(7) Uani 0.016(3) 8 1 d
O2 O 0.4313(10) 0.25 0.6180(9) Uani 0.021(4) 4 1 d
O3 O 0.2737(7) 0.4940(8) 0.6212(8) Uani 0.020(3) 8 1 d
O4 O 0.5 0.5 1 Uani 0.038(6) 4 1 d
O5 O 0.1259(8) 0.4193(11) 0.9370(7) Uani 0.024(3) 8 1 d
O6 O 0.2037(11) 0.75 0.7089(9) Uani 0.023(4) 4 1 d
O7 O 0.1768(10) 0.75 0.4920(9) Uani 0.018(4) 4 1 d
O8 O 0.0648(7) 0.4864(9) 0.7328(7) Uani 0.018(3) 8 1 d
O9 O 0.1519(10) 0.25 0.5336(9) Uani 0.020(4) 4 1 d
O10 O 0.2431(11) 0.25 0.7526(9) Uani 0.019(4) 4 1 d
O11 O 0.4307(11) 0.75 0.6303(9) Uani 0.024(4) 4 1 d
O12 O 0.3461(10) 0.25 0.4024(9) Uani 0.015(4) 4 1 d
H5 H 0.0483(18) 0.412(15) 0.932(10) Uiso 0.0283 8 1 d
H12 H 0.423(3) 0.25 0.413(14) Uiso 0.0186 4 1 d
H4 H 0.48(3) 0.42(3) 0.947(17) Uiso 0.0451 8 0.5 d

loop_
_atom_site_aniso_label
_atom_site_aniso_type_symbol
_atom_site_aniso_U_11
_atom_site_aniso_U_22
_atom_site_aniso_U_33
_atom_site_aniso_U_12
_atom_site_aniso_U_13
_atom_site_aniso_U_23
U1 U 0.0115(3) 0.0063(2) 0.0083(2) -0.00029(17) -0.00041(18) 0.00061(16)
U2 U 0.0141(4) 0.0053(3) 0.0072(3) 0 -0.0004(3) 0
U3 U 0.0146(4) 0.0090(3) 0.0094(3) 0 -0.0005(3) 0
Pb1 Pb 0.0234(5) 0.0286(5) 0.0369(6) 0 0.0098(4) 0
Pb2 Pb 0.0255(9) 0.0668(12) 0.0410(10) 0 0.0002(7) 0
O1 O 0.018(5) 0.017(4) 0.013(4) -0.003(4) 0.001(4) 0.001(4)
O2 O 0.019(7) 0.024(7) 0.022(7) 0 0.005(6) 0
O3 O 0.017(5) 0.002(4) 0.040(6) 0.001(3) -0.002(4) 0.002(4)
O4 O 0.029(9) 0.059(12) 0.025(8) 0.010(8) -0.020(7) 0.014(7)
O5 O 0.025(6) 0.025(5) 0.020(5) -0.001(5) 0.007(4) 0.011(4)
O6 O 0.047(10) 0.002(5) 0.019(7) 0 0.010(7) 0
O7 O 0.013(7) 0.020(7) 0.022(7) 0 -0.008(6) 0
O8 O 0.016(5) 0.017(5) 0.021(5) -0.006(4) -0.012(4) 0.002(4)
O9 O 0.016(7) 0.026(7) 0.017(7) 0 0.002(6) 0
O10 O 0.028(8) 0.013(6) 0.017(7) 0 0.009(6) 0
O11 O 0.028(8) 0.017(6) 0.027(8) 0 -0.021(6) 0
O12 O 0.012(7) 0.018(6) 0.016(6) 0 -0.001(6) 0

loop_
_atom_type_symbol
_atom_type_scat_dispersion_real
_atom_type_scat_dispersion_imag
_atom_type_scat_source
H 0.0000 0.0000 'International Tables Vol C tables 4.2.6.8 and 6.1.1.1'
O 0.0106 0.0060 'International Tables Vol C tables 4.2.6.8 and 6.1.1.1'
Pb -3.3944 10.1111 'International Tables Vol C tables 4.2.6.8 and 6.1.1.1'
U -9.6767 9.6646 'International Tables Vol C tables 4.2.6.8 and 6.1.1.1'

loop_
_exptl_crystal_face_index_h
_exptl_crystal_face_index_k
_exptl_crystal_face_index_l
_exptl_crystal_face_perp_dist
-1 6 15 0.00493
-12 0 14 0.0005
12 0 -14 0.00089
-5 10 -8 0.01743
1 -6 -15 0.00313
5 -10 8 0.01743

loop_
_geom_angle_atom_site_label_1
_geom_angle_atom_site_label_2
_geom_angle_atom_site_label_3
_geom_angle_site_symmetry_1
_geom_angle_site_symmetry_3
_geom_angle
O1 U1 O3 . . 90.8(4)
O1 U1 O5 . . 92.2(4)
O1 U1 O6 . . 93.6(4)
O1 U1 O8 . . 177.5(4)
O1 U1 O10 . . 87.2(4)
O1 U1 O12 . 2_565 82.7(4)
O1 U1 H5 . . 111.3(19)
O1 U1 H12 . 2_565 99.8(14)
O3 U1 O5 . . 156.3(3)
O3 U1 O6 . . 68.9(3)
O3 U1 O8 . . 91.4(4)
O3 U1 O10 . . 70.8(3)
O3 U1 O12 . 2_565 132.9(3)
O3 U1 H5 . . 150(3)
O3 U1 H12 . 2_565 138.4(19)
O5 U1 O6 . . 134.2(4)
O5 U1 O8 . . 85.3(4)
O5 U1 O10 . . 85.9(4)
O5 U1 O12 . 2_565 70.7(3)
O5 U1 H5 . . 19.3(19)
O5 U1 H12 . 2_565 63.9(17)
O6 U1 O8 . . 88.4(4)
O6 U1 O10 . . 139.7(4)
O6 U1 O12 . 2_565 65.1(3)
O6 U1 H5 . . 127(3)
O6 U1 H12 . 2_565 70.4(17)
O8 U1 O10 . . 92.3(4)
O8 U1 O12 . 2_565 96.7(4)
O8 U1 H5 . . 66.2(19)
O8 U1 H12 . 2_565 79.4(14)
O10 U1 O12 . 2_565 154.0(4)
O10 U1 H5 . . 90(3)
O10 U1 H12 . 2_565 149.1(14)
O12 U1 H5 2_565 . 72(3)
O12 U1 H12 2_565 2_565 18.2(9)
H5 U1 H12 . 2_565 60(4)
O3 U2 O3 . 7_565 138.2(3)
O3 U2 O5 . 2_564 74.0(3)
O3 U2 O5 . 8_554 147.7(3)
O3 U2 O6 . . 69.3(2)
O3 U2 O7 . . 91.3(3)
O3 U2 O11 . . 89.8(3)
O3 U2 H5 . 2_564 82(3)
O3 U2 H5 . 8_554 137(3)
O3 U2 O5 7_565 2_564 147.7(3)
O3 U2 O5 7_565 8_554 74.0(3)
O3 U2 O6 7_565 . 69.3(2)
O3 U2 O7 7_565 . 91.3(3)
O3 U2 O11 7_565 . 89.8(3)
O3 U2 H5 7_565 2_564 137(3)
O3 U2 H5 7_565 8_554 82(3)
O5 U2 O5 2_564 8_554 73.7(3)
O5 U2 O6 2_564 . 142.8(2)
O5 U2 O7 2_564 . 87.5(4)
O5 U2 O11 2_564 . 90.0(4)
O5 U2 H5 2_564 2_564 18(2)
O5 U2 H5 2_564 8_554 67(3)
O5 U2 O6 8_554 . 142.8(2)
O5 U2 O7 8_554 . 87.5(4)
O5 U2 O11 8_554 . 90.0(4)
O5 U2 H5 8_554 2_564 67(3)
O5 U2 H5 8_554 8_554 18(2)
O6 U2 O7 . . 87.2(5)
O6 U2 O11 . . 95.9(5)
O6 U2 H5 . 2_564 150(3)
O6 U2 H5 . 8_554 150(3)
O7 U2 O11 . . 176.9(5)
O7 U2 H5 . 2_564 103.8(19)
O7 U2 H5 . 8_554 103.8(19)
O11 U2 H5 . 2_564 73.5(18)
O11 U2 H5 . 8_554 73.5(18)
H5 U2 H5 2_564 8_554 55(4)
O2 U3 O3 . . 90.7(3)
O2 U3 O3 . 7_555 90.7(3)
O2 U3 O9 . . 179.7(5)
O2 U3 O10 . . 87.3(5)
O2 U3 O12 . . 90.2(5)
O2 U3 H12 . . 69.7(18)
O3 U3 O3 . 7_555 145.9(4)
O3 U3 O9 . . 89.3(3)
O3 U3 O10 . . 73.0(3)
O3 U3 O12 . . 107.0(3)
O3 U3 H12 . . 106.2(3)
O3 U3 O9 7_555 . 89.3(3)
O3 U3 O10 7_555 . 73.0(3)
O3 U3 O12 7_555 . 107.0(3)
O3 U3 H12 7_555 . 106.2(3)
O9 U3 O10 . . 93.0(5)
O9 U3 O12 . . 89.6(5)
O9 U3 H12 . . 110.0(18)
O10 U3 O12 . . 177.5(4)
O10 U3 H12 . . 157.0(18)
O12 U3 H12 . . 20.5(18)
O1 Pb1 O1 . 7_555 121.8(3)
O1 Pb1 O2 . . 92.5(2)
O1 Pb1 O7 . 2_565 71.8(2)
O1 Pb1 O8 . 4_556 161.6(3)
O1 Pb1 O8 . 6_556 70.6(3)
O1 Pb1 O10 . . 64.89(19)
O1 Pb1 H4 . . 61(8)
O1 Pb1 H4 . 7_555 132(7)
O1 Pb1 O2 7_555 . 92.5(2)
O1 Pb1 O7 7_555 2_565 71.8(2)
O1 Pb1 O8 7_555 4_556 70.6(3)
O1 Pb1 O8 7_555 6_556 161.6(3)
O1 Pb1 O10 7_555 . 64.89(19)
O1 Pb1 H4 7_555 . 132(7)
O1 Pb1 H4 7_555 7_555 61(8)
O2 Pb1 O7 . 2_565 145.0(4)
O2 Pb1 O8 . 4_556 72.5(3)
O2 Pb1 O8 . 6_556 72.5(3)
O2 Pb1 O10 . . 65.8(4)
O2 Pb1 H4 . . 135(7)
O2 Pb1 H4 . 7_555 135(7)
O7 Pb1 O8 2_565 4_556 126.6(2)
O7 Pb1 O8 2_565 6_556 126.6(2)
O7 Pb1 O10 2_565 . 79.2(4)
O7 Pb1 H4 2_565 . 64(9)
O7 Pb1 H4 2_565 7_555 64(9)
O8 Pb1 O8 4_556 6_556 94.4(2)
O8 Pb1 O10 4_556 . 115.6(2)
O8 Pb1 H4 4_556 . 123(9)
O8 Pb1 H4 4_556 7_555 65(8)
O8 Pb1 O10 6_556 . 115.6(2)
O8 Pb1 H4 6_556 . 65(8)
O8 Pb1 H4 6_556 7_555 123(9)
O10 Pb1 H4 . . 121(9)
O10 Pb1 H4 . 7_555 121(9)
H4 Pb1 H4 . 7_555 82(10)
O1 Pb2 O1 . 7_565 85.0(2)
O1 Pb2 O4 . . 68.09(18)
O1 Pb2 O4 . 3_657 134.29(19)
O1 Pb2 O7 . 4_566 133.3(2)
O1 Pb2 O8 . 4_566 134.7(3)
O1 Pb2 O8 . 6_556 69.4(3)
O1 Pb2 O9 . 2_565 70.9(3)
O1 Pb2 H4 . . 54(7)
O1 Pb2 H4 . 3_657 129(7)
O1 Pb2 H4 . 5_667 85(7)
O1 Pb2 H4 . 7_565 133(7)
O1 Pb2 O4 7_565 . 134.29(19)
O1 Pb2 O4 7_565 3_657 68.09(18)
O1 Pb2 O7 7_565 4_566 133.3(2)
O1 Pb2 O8 7_565 4_566 69.4(3)
O1 Pb2 O8 7_565 6_556 134.7(3)
O1 Pb2 O9 7_565 2_565 70.9(3)
O1 Pb2 H4 7_565 . 133(7)
O1 Pb2 H4 7_565 3_657 85(7)
O1 Pb2 H4 7_565 5_667 129(7)
O1 Pb2 H4 7_565 7_565 54(7)
O4 Pb2 O4 . 3_657 104.97(4)
O4 Pb2 O7 . 4_566 65.62(12)
O4 Pb2 O8 . 4_566 153.44(18)
O4 Pb2 O8 . 6_556 69.92(18)
O4 Pb2 O9 . 2_565 65.77(13)
O4 Pb2 H4 . . 19(5)
O4 Pb2 H4 . 3_657 84(5)
O4 Pb2 H4 . 5_667 21(6)
O4 Pb2 H4 . 7_565 124(5)
O4 Pb2 O7 3_657 4_566 65.62(12)
O4 Pb2 O8 3_657 4_566 69.92(18)
O4 Pb2 O8 3_657 6_556 153.44(18)
O4 Pb2 O9 3_657 2_565 65.77(13)
O4 Pb2 H4 3_657 . 124(5)
O4 Pb2 H4 3_657 3_657 21(6)
O4 Pb2 H4 3_657 5_667 84(5)
O4 Pb2 H4 3_657 7_565 19(5)
O7 Pb2 O8 4_566 4_566 89.4(2)
O7 Pb2 O8 4_566 6_556 89.4(2)
O7 Pb2 O9 4_566 2_565 94.9(4)
O7 Pb2 H4 4_566 . 80(7)
O7 Pb2 H4 4_566 3_657 52(8)
O7 Pb2 H4 4_566 5_667 52(8)
O7 Pb2 H4 4_566 7_565 80(7)
O8 Pb2 O8 4_566 6_556 102.6(2)
O8 Pb2 O9 4_566 2_565 128.61(17)
O8 Pb2 H4 4_566 . 155(7)
O8 Pb2 H4 4_566 3_657 87(6)
O8 Pb2 H4 4_566 5_667 140(7)
O8 Pb2 H4 4_566 7_565 55(6)
O8 Pb2 O9 6_556 2_565 128.61(17)
O8 Pb2 H4 6_556 . 55(6)
O8 Pb2 H4 6_556 3_657 140(7)
O8 Pb2 H4 6_556 5_667 87(6)
O8 Pb2 H4 6_556 7_565 155(7)
O9 Pb2 H4 2_565 . 75(6)
O9 Pb2 H4 2_565 3_657 58(7)
O9 Pb2 H4 2_565 5_667 58(7)
O9 Pb2 H4 2_565 7_565 75(6)
H4 Pb2 H4 . 3_657 103(7)
H4 Pb2 H4 . 5_667 40(8)
H4 Pb2 H4 . 7_565 142(7)
H4 Pb2 H4 3_657 5_667 64(8)
H4 Pb2 H4 3_657 7_565 40(8)
H4 Pb2 H4 5_667 7_565 103(7)
U1 O1 Pb1 . . 109.2(3)
U1 O1 Pb2 . . 142.0(4)
U1 O1 O3 . . 51.6(3)
U1 O1 O4 . . 157.6(4)
U1 O1 O5 . . 50.4(3)
U1 O1 O6 . . 48.5(3)
U1 O1 O10 . . 53.5(3)
U1 O1 O12 . 2_565 59.6(3)
U1 O1 H4 . . 150(7)
Pb1 O1 Pb2 . . 104.6(3)
Pb1 O1 O3 . . 88.0(3)
Pb1 O1 O4 . . 66.59(19)
Pb1 O1 O5 . . 98.7(3)
Pb1 O1 O6 . . 139.4(4)
Pb1 O1 O10 . . 55.7(3)
Pb1 O1 O12 . 2_565 155.3(4)
Pb1 O1 H4 . . 49(6)
Pb2 O1 O3 . . 114.2(3)
Pb2 O1 O4 . . 55.46(17)
Pb2 O1 O5 . . 139.5(4)
Pb2 O1 O6 . . 94.1(3)
Pb2 O1 O10 . . 154.5(4)
Pb2 O1 O12 . 2_565 94.5(3)
Pb2 O1 H4 . . 68(6)
O3 O1 O4 . . 145.3(4)
O3 O1 O5 . . 99.1(4)
O3 O1 O6 . . 51.4(3)
O3 O1 O10 . . 54.7(3)
O3 O1 O12 . 2_565 98.5(4)
O3 O1 H4 . . 132(6)
O4 O1 O5 . . 107.5(3)
O4 O1 O6 . . 147.9(3)
O4 O1 O10 . . 118.2(3)
O4 O1 O12 . 2_565 114.5(4)
O4 O1 H4 . . 18(6)
O5 O1 O6 . . 89.0(4)
O5 O1 O10 . . 64.9(3)
O5 O1 O12 . 2_565 56.8(3)
O5 O1 H4 . . 107(7)
O6 O1 O10 . . 93.7(4)
O6 O1 O12 . 2_565 52.0(3)
O6 O1 H4 . . 162(7)
O10 O1 O12 . 2_565 109.4(4)
O10 O1 H4 . . 101(6)
O12 O1 H4 2_565 . 130(6)
U3 O2 Pb1 . . 108.3(5)
U3 O2 O3 . . 48.8(3)
U3 O2 O3 . 7_555 48.8(3)
U3 O2 O5 . 4_556 136.7(4)
U3 O2 O5 . 6_556 136.7(4)
U3 O2 O10 . . 53.9(4)
U3 O2 H5 . 4_556 126(3)
U3 O2 H5 . 6_556 126(3)
U3 O2 H12 . . 70.6(9)
Pb1 O2 O3 . . 89.9(4)
Pb1 O2 O3 . 7_555 89.9(4)
Pb1 O2 O5 . 4_556 103.3(4)
Pb1 O2 O5 . 6_556 103.3(4)
Pb1 O2 O10 . . 54.4(3)
Pb1 O2 H5 . 4_556 107(4)
Pb1 O2 H5 . 6_556 107(4)
Pb1 O2 H12 . . 178.9(10)
O3 O2 O3 . 7_555 92.0(4)
O3 O2 O5 . 4_556 159.3(4)
O3 O2 O5 . 6_556 103.7(3)
O3 O2 O10 . . 55.5(3)
O3 O2 H5 . 4_556 163(4)
O3 O2 H5 . 6_556 92(3)
O3 O2 H12 . . 89.4(7)
O3 O2 O5 7_555 4_556 103.7(3)
O3 O2 O5 7_555 6_556 159.3(4)
O3 O2 O10 7_555 . 55.5(3)
O3 O2 H5 7_555 4_556 92(3)
O3 O2 H5 7_555 6_556 163(4)
O3 O2 H12 7_555 . 89.4(7)
O5 O2 O5 4_556 6_556 58.1(3)
O5 O2 O10 4_556 . 145.1(3)
O5 O2 H5 4_556 4_556 12(3)
O5 O2 H5 4_556 6_556 69(4)
O5 O2 H12 4_556 . 77.6(8)
O5 O2 O10 6_556 . 145.1(3)
O5 O2 H5 6_556 4_556 69(4)
O5 O2 H5 6_556 6_556 12(3)
O5 O2 H12 6_556 . 77.6(8)
O10 O2 H5 . 4_556 138(4)
O10 O2 H5 . 6_556 138(4)
O10 O2 H12 . . 124.5(9)
H5 O2 H5 4_556 6_556 80(5)
H5 O2 H12 4_556 . 74(4)
H5 O2 H12 6_556 . 74(4)
U1 O3 U2 . . 107.0(3)
U1 O3 U3 . . 110.8(4)
U1 O3 O1 . . 37.6(2)
U1 O3 O2 . . 110.1(4)
U1 O3 O5 . 2_564 160.8(3)
U1 O3 O6 . . 53.4(3)
U1 O3 O7 . . 107.5(4)
U1 O3 O8 . . 37.4(2)
U1 O3 O9 . . 101.5(4)
U1 O3 O10 . . 54.1(3)
U1 O3 O11 . . 100.9(4)
U2 O3 U3 . . 142.1(5)
U2 O3 O1 . . 99.2(3)
U2 O3 O2 . . 123.6(4)
U2 O3 O5 . 2_564 54.1(3)
U2 O3 O6 . . 54.5(3)
U2 O3 O7 . . 38.4(2)
U2 O3 O8 . . 108.4(3)
U2 O3 O9 . . 130.1(5)
U2 O3 O10 . . 159.0(5)
U2 O3 O11 . . 38.3(2)
U3 O3 O1 . . 110.6(4)
U3 O3 O2 . . 40.5(2)
U3 O3 O5 . 2_564 88.2(4)
U3 O3 O6 . . 161.7(5)
U3 O3 O7 . . 124.9(4)
U3 O3 O8 . . 101.5(3)
U3 O3 O9 . . 40.8(2)
U3 O3 O10 . . 57.6(3)
U3 O3 O11 . . 130.3(4)
O1 O3 O2 . . 86.1(4)
O1 O3 O5 . 2_564 133.6(4)
O1 O3 O6 . . 63.8(4)
O1 O3 O7 . . 123.9(3)
O1 O3 O8 . . 75.0(3)
O1 O3 O9 . . 127.3(4)
O1 O3 O10 . . 60.5(3)
O1 O3 O11 . . 73.6(3)
O2 O3 O5 . 2_564 82.1(4)
O2 O3 O6 . . 147.1(5)
O2 O3 O7 . . 142.3(5)
O2 O3 O8 . . 126.8(4)
O2 O3 O9 . . 81.2(3)
O2 O3 O10 . . 64.1(4)
O2 O3 O11 . . 93.4(4)
O5 O3 O6 2_564 . 108.3(4)
O5 O3 O7 2_564 . 60.9(4)
O5 O3 O8 2_564 . 144.3(4)
O5 O3 O9 2_564 . 95.0(4)
O5 O3 O10 2_564 . 143.5(4)
O5 O3 O11 2_564 . 62.6(3)
O6 O3 O7 . . 60.9(3)
O6 O3 O8 . . 60.5(3)
O6 O3 O9 . . 127.0(5)
O6 O3 O10 . . 107.5(5)
O6 O3 O11 . . 66.5(4)
O7 O3 O8 . . 86.1(4)
O7 O3 O9 . . 94.2(4)
O7 O3 O10 . . 147.7(5)
O7 O3 O11 . . 76.7(3)
O8 O3 O9 . . 72.8(4)
O8 O3 O10 . . 63.3(4)
O8 O3 O11 . . 126.0(4)
O9 O3 O10 . . 68.0(3)
O9 O3 O11 . . 157.5(5)
O10 O3 O11 . . 129.0(5)
Pb2 O4 Pb2 . 3_647 180
Pb2 O4 O1 . . 56.45(15)
Pb2 O4 O1 . 5_667 123.55(15)
Pb2 O4 O9 . 2_565 57.1(2)
Pb2 O4 O9 . 4_556 122.9(2)
Pb2 O4 H4 . . 97(15)
Pb2 O4 H4 . 5_667 83(15)
Pb2 O4 O1 3_647 . 123.55(15)
Pb2 O4 O1 3_647 5_667 56.45(15)
Pb2 O4 O9 3_647 2_565 122.9(2)
Pb2 O4 O9 3_647 4_556 57.1(2)
Pb2 O4 H4 3_647 . 83(15)
Pb2 O4 H4 3_647 5_667 97(15)
O1 O4 O1 . 5_667 180
O1 O4 O9 . 2_565 63.6(3)
O1 O4 O9 . 4_556 116.4(3)
O1 O4 H4 . . 54(19)
O1 O4 H4 . 5_667 126(19)
O1 O4 O9 5_667 2_565 116.4(3)
O1 O4 O9 5_667 4_556 63.6(3)
O1 O4 H4 5_667 . 126(19)
O1 O4 H4 5_667 5_667 54(19)
O9 O4 O9 2_565 4_556 180
O9 O4 H4 2_565 . 120(20)
O9 O4 H4 2_565 5_667 60(20)
O9 O4 H4 4_556 . 60(20)
O9 O4 H4 4_556 5_667 120(20)
H4 O4 H4 . 5_667 180
U1 O5 U2 . 2_565 131.4(4)
U1 O5 O1 . . 37.4(2)
U1 O5 O2 . 4_456 106.5(4)
U1 O5 O3 . 2_565 117.8(4)
U1 O5 O5 . 7_555 109.8(4)
U1 O5 O7 . 2_565 92.4(4)
U1 O5 O8 . . 40.0(2)
U1 O5 O11 . 2_565 168.3(5)
U1 O5 O12 . 2_565 58.9(3)
U1 O5 H5 . . 110(8)
U1 O5 H5 . 7_555 115(2)
U1 O5 H12 . 2_565 70(2)
U2 O5 O1 2_565 . 99.4(4)
U2 O5 O2 2_565 4_456 101.3(3)
U2 O5 O3 2_565 2_565 51.9(2)
U2 O5 O5 2_565 7_555 53.2(3)
U2 O5 O7 2_565 2_565 39.1(3)
U2 O5 O8 2_565 . 152.6(4)
U2 O5 O11 2_565 2_565 37.5(3)
U2 O5 O12 2_565 2_565 130.8(4)
U2 O5 H5 2_565 . 113(9)
U2 O5 H5 2_565 7_555 65(2)
U2 O5 H12 2_565 2_565 138(2)
O1 O5 O2 . 4_456 140.6(4)
O1 O5 O3 . 2_565 83.2(4)
O1 O5 O5 . 7_555 108.8(4)
O1 O5 O7 . 2_565 62.4(3)
O1 O5 O8 . . 77.4(3)
O1 O5 O11 . 2_565 134.8(5)
O1 O5 O12 . 2_565 60.8(3)
O1 O5 H5 . . 147(8)
O1 O5 H5 . 7_555 125.2(17)
O1 O5 H12 . 2_565 79.6(13)
O2 O5 O3 4_456 2_565 135.5(5)
O2 O5 O5 4_456 7_555 61.0(3)
O2 O5 O7 4_456 2_565 122.2(3)
O2 O5 O8 4_456 . 68.8(3)
O2 O5 O11 4_456 2_565 77.0(4)
O2 O5 O12 4_456 2_565 122.8(4)
O2 O5 H5 4_456 . 27(9)
O2 O5 H5 4_456 7_555 41.8(14)
O2 O5 H12 4_456 2_565 105.1(11)
O3 O5 O5 2_565 7_555 105.1(4)
O3 O5 O7 2_565 2_565 62.5(3)
O3 O5 O8 2_565 . 151.0(4)
O3 O5 O11 2_565 2_565 60.6(3)
O3 O5 O12 2_565 2_565 79.9(4)
O3 O5 H5 2_565 . 123(8)
O3 O5 H5 2_565 7_555 115(2)
O3 O5 H12 2_565 2_565 87(2)
O5 O5 O7 7_555 2_565 61.2(3)
O5 O5 O8 7_555 . 101.5(4)
O5 O5 O11 7_555 2_565 61.6(3)
O5 O5 O12 7_555 2_565 168.3(5)
O5 O5 H5 7_555 . 86(10)
O5 O5 H5 7_555 7_555 19.6(12)
O5 O5 H12 7_555 2_565 165.7(15)
O7 O5 O8 2_565 . 123.7(4)
O7 O5 O11 2_565 2_565 76.5(4)
O7 O5 O12 2_565 2_565 113.9(4)
O7 O5 H5 2_565 . 145(10)
O7 O5 H5 2_565 7_555 80.5(14)
O7 O5 H12 2_565 2_565 132.6(10)
O8 O5 O11 . 2_565 145.7(5)
O8 O5 O12 . 2_565 71.8(4)
O8 O5 H5 . . 70(8)
O8 O5 H5 . 7_555 94(2)
O8 O5 H12 . 2_565 68(3)
O11 O5 O12 2_565 2_565 129.1(4)
O11 O5 H5 2_565 . 79(8)
O11 O5 H5 2_565 7_555 60(3)
O11 O5 H12 2_565 2_565 121(2)
O12 O5 H5 2_565 . 101(10)
O12 O5 H5 2_565 7_555 164(2)
O12 O5 H12 2_565 2_565 19.6(8)
H5 O5 H5 . 7_555 66(10)
H5 O5 H12 . 2_565 81(10)
H5 O5 H12 7_555 2_565 146.9(17)
U1 O6 U1 . 7_565 126.9(5)
U1 O6 U2 . . 112.9(3)
U1 O6 O1 . . 37.9(2)
U1 O6 O1 . 7_565 107.5(5)
U1 O6 O3 . . 57.7(2)
U1 O6 O3 . 7_565 162.0(6)
U1 O6 O7 . . 116.0(3)
U1 O6 O8 . . 39.9(2)
U1 O6 O8 . 7_565 128.9(5)
U1 O6 O12 . 2_565 63.8(3)
U1 O6 U2 7_565 . 112.9(3)
U1 O6 O1 7_565 . 107.5(5)
U1 O6 O1 7_565 7_565 37.9(2)
U1 O6 O3 7_565 . 162.0(6)
U1 O6 O3 7_565 7_565 57.7(2)
U1 O6 O7 7_565 . 116.0(3)
U1 O6 O8 7_565 . 128.9(5)
U1 O6 O8 7_565 7_565 39.9(2)
U1 O6 O12 7_565 2_565 63.8(3)
U2 O6 O1 . . 101.1(4)
U2 O6 O1 . 7_565 101.1(4)
U2 O6 O3 . . 56.2(3)
U2 O6 O3 . 7_565 56.2(3)
U2 O6 O7 . . 40.7(3)
U2 O6 O8 . . 115.7(3)
U2 O6 O8 . 7_565 115.7(3)
U2 O6 O12 . 2_565 160.2(6)
O1 O6 O1 . 7_565 75.0(4)
O1 O6 O3 . . 64.7(3)
O1 O6 O3 . 7_565 125.8(5)
O1 O6 O7 . . 130.3(4)
O1 O6 O8 . . 77.8(3)
O1 O6 O8 . 7_565 137.6(5)
O1 O6 O12 . 2_565 63.8(4)
O1 O6 O3 7_565 . 125.8(5)
O1 O6 O3 7_565 7_565 64.7(3)
O1 O6 O7 7_565 . 130.3(4)
O1 O6 O8 7_565 . 137.6(5)
O1 O6 O8 7_565 7_565 77.8(3)
O1 O6 O12 7_565 2_565 63.8(4)
O3 O6 O3 . 7_565 112.3(5)
O3 O6 O7 . . 66.5(3)
O3 O6 O8 . . 67.1(3)
O3 O6 O8 . 7_565 154.8(6)
O3 O6 O12 . 2_565 120.7(3)
O3 O6 O7 7_565 . 66.5(3)
O3 O6 O8 7_565 . 154.8(6)
O3 O6 O8 7_565 7_565 67.1(3)
O3 O6 O12 7_565 2_565 120.7(3)
O7 O6 O8 . . 92.0(4)
O7 O6 O8 . 7_565 92.0(4)
O7 O6 O12 . 2_565 159.2(6)
O8 O6 O8 . 7_565 102.4(5)
O8 O6 O12 . 2_565 75.2(4)
O8 O6 O12 7_565 2_565 75.2(4)
U2 O7 Pb1 . 2_564 155.0(6)
U2 O7 Pb2 . 4_466 114.2(5)
U2 O7 O3 . . 50.3(2)
U2 O7 O3 . 7_565 50.3(2)
U2 O7 O5 . 2_564 53.4(3)
U2 O7 O5 . 8_554 53.4(3)
U2 O7 O6 . . 52.2(4)
U2 O7 H4 . 2_564 142(6)
U2 O7 H4 . 8_554 142(6)
Pb1 O7 Pb2 2_564 4_466 90.8(4)
Pb1 O7 O3 2_564 . 134.0(2)
Pb1 O7 O3 2_564 7_565 134.0(2)
Pb1 O7 O5 2_564 2_564 105.6(4)
Pb1 O7 O5 2_564 8_554 105.6(4)
Pb1 O7 O6 2_564 . 152.9(6)
Pb1 O7 H4 2_564 2_564 51(6)
Pb1 O7 H4 2_564 8_554 51(6)
Pb2 O7 O3 4_466 . 90.7(3)
Pb2 O7 O3 4_466 7_565 90.7(3)
Pb2 O7 O5 4_466 2_564 146.1(3)
Pb2 O7 O5 4_466 8_554 146.1(3)
Pb2 O7 O6 4_466 . 62.1(4)
Pb2 O7 H4 4_466 2_564 58(7)
Pb2 O7 H4 4_466 8_554 58(7)
O3 O7 O3 . 7_565 91.9(4)
O3 O7 O5 . 2_564 56.5(3)
O3 O7 O5 . 8_554 98.1(4)
O3 O7 O6 . . 52.5(3)
O3 O7 H4 . 2_564 92(6)
O3 O7 H4 . 8_554 149(7)
O3 O7 O5 7_565 2_564 98.1(4)
O3 O7 O5 7_565 8_554 56.5(3)
O3 O7 O6 7_565 . 52.5(3)
O3 O7 H4 7_565 2_564 149(7)
O3 O7 H4 7_565 8_554 92(6)
O5 O7 O5 2_564 8_554 57.6(3)
O5 O7 O6 2_564 . 98.1(4)
O5 O7 H4 2_564 2_564 110(7)
O5 O7 H4 2_564 8_554 153(6)
O5 O7 O6 8_554 . 98.1(4)
O5 O7 H4 8_554 2_564 153(6)
O5 O7 H4 8_554 8_554 110(7)
O6 O7 H4 . 2_564 108(6)
O6 O7 H4 . 8_554 108(6)
H4 O7 H4 2_564 8_554 70(10)
U1 O8 Pb1 . 4_456 139.5(4)
U1 O8 Pb2 . 4_466 115.6(3)
U1 O8 O3 . . 51.3(3)
U1 O8 O5 . . 54.7(3)
U1 O8 O6 . . 51.7(3)
U1 O8 O10 . . 50.3(3)
U1 O8 H5 . . 75.0(10)
U1 O8 H4 . 6_456 137(8)
Pb1 O8 Pb2 4_456 4_466 101.1(3)
Pb1 O8 O3 4_456 . 113.1(3)
Pb1 O8 O5 4_456 . 108.1(3)
Pb1 O8 O6 4_456 . 155.5(4)
Pb1 O8 O10 4_456 . 89.6(3)
Pb1 O8 H5 4_456 . 94(3)
Pb1 O8 H4 4_456 6_456 48(6)
Pb2 O8 O3 4_466 . 93.3(3)
Pb2 O8 O5 4_466 . 137.2(4)
Pb2 O8 O6 4_466 . 64.0(3)
Pb2 O8 O10 4_466 . 146.3(4)
Pb2 O8 H5 4_466 . 131(3)
Pb2 O8 H4 4_466 6_456 64(6)
O3 O8 O5 . . 102.9(4)
O3 O8 O6 . . 52.5(3)
O3 O8 O10 . . 53.4(3)
O3 O8 H5 . . 122.9(8)
O3 O8 H4 . 6_456 85(8)
O5 O8 O6 . . 95.3(4)
O5 O8 O10 . . 65.4(3)
O5 O8 H5 . . 20.4(7)
O5 O8 H4 . 6_456 155(6)
O6 O8 O10 . . 93.7(4)
O6 O8 H5 . . 110(3)
O6 O8 H4 . 6_456 108(6)
O10 O8 H5 . . 79(2)
O10 O8 H4 . 6_456 104(7)
H5 O8 H4 . 6_456 141(7)
U3 O9 Pb2 . 2_564 147.3(6)
U3 O9 O3 . . 49.9(3)
U3 O9 O3 . 7_555 49.9(3)
U3 O9 O4 . 2_564 132.89(19)
U3 O9 O4 . 4_456 132.89(19)
U3 O9 O12 . . 52.6(4)
U3 O9 H4 . 4_456 140(6)
U3 O9 H4 . 6_456 140(6)
Pb2 O9 O3 2_564 . 131.5(3)
Pb2 O9 O3 2_564 7_555 131.5(3)
Pb2 O9 O4 2_564 2_564 57.1(2)
Pb2 O9 O4 2_564 4_456 57.1(2)
Pb2 O9 O12 2_564 . 94.7(4)
Pb2 O9 H4 2_564 4_456 62(6)
Pb2 O9 H4 2_564 6_456 62(6)
O3 O9 O3 . 7_555 94.0(4)
O3 O9 O4 . 2_564 83.78(18)
O3 O9 O4 . 4_456 163.8(5)
O3 O9 O12 . . 77.7(4)
O3 O9 H4 . 4_456 145(6)
O3 O9 H4 . 6_456 91(6)
O3 O9 O4 7_555 2_564 163.8(5)
O3 O9 O4 7_555 4_456 83.78(18)
O3 O9 O12 7_555 . 77.7(4)
O3 O9 H4 7_555 4_456 91(6)
O3 O9 H4 7_555 6_456 145(6)
O4 O9 O4 2_564 4_456 93.9(4)
O4 O9 O12 2_564 . 117.2(3)
O4 O9 H4 2_564 4_456 82(7)
O4 O9 H4 2_564 6_456 20(6)
O4 O9 O12 4_456 . 117.2(3)
O4 O9 H4 4_456 4_456 20(6)
O4 O9 H4 4_456 6_456 82(7)
O12 O9 H4 . 4_456 137(6)
O12 O9 H4 . 6_456 137(6)
H4 O9 H4 4_456 6_456 67(9)
U1 O10 U1 . 7_555 144.5(6)
U1 O10 U3 . . 103.8(3)
U1 O10 Pb1 . . 98.8(3)
U1 O10 O1 . . 39.4(2)
U1 O10 O1 . 7_555 144.0(5)
U1 O10 O2 . . 107.8(3)
U1 O10 O3 . . 55.1(2)
U1 O10 O3 . 7_555 150.9(5)
U1 O10 O8 . . 37.3(2)
U1 O10 O8 . 7_555 117.6(5)
U1 O10 U3 7_555 . 103.8(3)
U1 O10 Pb1 7_555 . 98.8(3)
U1 O10 O1 7_555 . 144.0(5)
U1 O10 O1 7_555 7_555 39.4(2)
U1 O10 O2 7_555 . 107.8(3)
U1 O10 O3 7_555 . 150.9(5)
U1 O10 O3 7_555 7_555 55.1(2)
U1 O10 O8 7_555 . 117.6(5)
U1 O10 O8 7_555 7_555 37.3(2)
U3 O10 Pb1 . . 98.6(4)
U3 O10 O1 . . 107.4(3)
U3 O10 O1 . 7_555 107.4(3)
U3 O10 O2 . . 38.8(3)
U3 O10 O3 . . 49.4(3)
U3 O10 O3 . 7_555 49.4(3)
U3 O10 O8 . . 96.0(4)
U3 O10 O8 . 7_555 96.0(4)
Pb1 O10 O1 . . 59.4(3)
Pb1 O10 O1 . 7_555 59.4(3)
Pb1 O10 O2 . . 59.8(3)
Pb1 O10 O3 . . 96.8(4)
Pb1 O10 O3 . 7_555 96.8(4)
Pb1 O10 O8 . . 136.0(3)
Pb1 O10 O8 . 7_555 136.0(3)
O1 O10 O1 . 7_555 112.3(5)
O1 O10 O2 . . 86.5(4)
O1 O10 O3 . . 64.8(3)
O1 O10 O3 . 7_555 146.7(5)
O1 O10 O8 . . 76.7(3)
O1 O10 O8 . 7_555 150.0(5)
O1 O10 O2 7_555 . 86.5(4)
O1 O10 O3 7_555 . 146.7(5)
O1 O10 O3 7_555 7_555 64.8(3)
O1 O10 O8 7_555 . 150.0(5)
O1 O10 O8 7_555 7_555 76.7(3)
O2 O10 O3 . . 60.4(3)
O2 O10 O3 . 7_555 60.4(3)
O2 O10 O8 . . 123.2(4)
O2 O10 O8 . 7_555 123.2(4)
O3 O10 O3 . 7_555 98.8(5)
O3 O10 O8 . . 63.3(3)
O3 O10 O8 . 7_555 123.6(5)
O3 O10 O8 7_555 . 123.6(5)
O3 O10 O8 7_555 7_555 63.3(3)
O8 O10 O8 . 7_555 82.7(4)
U2 O11 O3 . . 51.9(3)
U2 O11 O3 . 7_565 51.9(3)
U2 O11 O5 . 2_564 52.6(3)
U2 O11 O5 . 8_554 52.6(3)
U2 O11 O12 . 3_656 143.5(6)
U2 O11 H5 . 2_564 70.4(9)
U2 O11 H5 . 8_554 70.4(9)
U2 O11 H12 . 3_656 136(4)
O3 O11 O3 . 7_565 94.6(4)
O3 O11 O5 . 2_564 56.8(3)
O3 O11 O5 . 8_554 98.8(4)
O3 O11 O12 . 3_656 131.5(3)
O3 O11 H5 . 2_564 72(2)
O3 O11 H5 . 8_554 111(2)
O3 O11 H12 . 3_656 129.8(11)
O3 O11 O5 7_565 2_564 98.8(4)
O3 O11 O5 7_565 8_554 56.8(3)
O3 O11 O12 7_565 3_656 131.5(3)
O3 O11 H5 7_565 2_564 111(2)
O3 O11 H5 7_565 8_554 72(2)
O3 O11 H12 7_565 3_656 129.8(11)
O5 O11 O5 2_564 8_554 56.9(3)
O5 O11 O12 2_564 3_656 96.3(4)
O5 O11 H5 2_564 2_564 19.2(7)
O5 O11 H5 2_564 8_554 59(3)
O5 O11 H12 2_564 3_656 90(3)
O5 O11 O12 8_554 3_656 96.3(4)
O5 O11 H5 8_554 2_564 59(3)
O5 O11 H5 8_554 8_554 19.2(7)
O5 O11 H12 8_554 3_656 90(3)
O12 O11 H5 3_656 2_564 77.2(7)
O12 O11 H5 3_656 8_554 77.2(7)
O12 O11 H12 3_656 3_656 7(4)
H5 O11 H5 2_564 8_554 54(4)
H5 O11 H12 2_564 3_656 71(3)
H5 O11 H12 8_554 3_656 71(3)
U1 O12 U1 2_564 8_544 101.5(4)
U1 O12 U3 2_564 . 120.3(3)
U1 O12 O1 2_564 2_564 37.8(2)
U1 O12 O1 2_564 8_544 99.0(4)
U1 O12 O5 2_564 2_564 50.42(19)
U1 O12 O5 2_564 8_544 151.6(5)
U1 O12 O6 2_564 2_564 51.0(2)
U1 O12 O9 2_564 . 99.5(4)
U1 O12 O11 2_564 3_646 97.1(4)
U1 O12 H12 2_564 . 106(5)
U1 O12 U3 8_544 . 120.3(3)
U1 O12 O1 8_544 2_564 99.0(4)
U1 O12 O1 8_544 8_544 37.8(2)
U1 O12 O5 8_544 2_564 151.6(5)
U1 O12 O5 8_544 8_544 50.42(19)
U1 O12 O6 8_544 2_564 51.0(2)
U1 O12 O9 8_544 . 99.5(4)
U1 O12 O11 8_544 3_646 97.1(4)
U1 O12 H12 8_544 . 106(5)
U3 O12 O1 . 2_564 91.8(4)
U3 O12 O1 . 8_544 91.8(4)
U3 O12 O5 . 2_564 83.4(3)
U3 O12 O5 . 8_544 83.4(3)
U3 O12 O6 . 2_564 148.9(6)
U3 O12 O9 . . 37.9(3)
U3 O12 O11 . 3_646 115.8(5)
U3 O12 H12 . . 101(8)
O1 O12 O1 2_564 8_544 75.3(4)
O1 O12 O5 2_564 2_564 62.4(3)
O1 O12 O5 2_564 8_544 137.2(5)
O1 O12 O6 2_564 2_564 64.2(4)
O1 O12 O9 2_564 . 62.6(3)
O1 O12 O11 2_564 3_646 134.3(3)
O1 O12 H12 2_564 . 140(2)
O1 O12 O5 8_544 2_564 137.2(5)
O1 O12 O5 8_544 8_544 62.4(3)
O1 O12 O6 8_544 2_564 64.2(4)
O1 O12 O9 8_544 . 62.6(3)
O1 O12 O11 8_544 3_646 134.3(3)
O1 O12 H12 8_544 . 140(2)
O5 O12 O5 2_564 8_544 156.7(5)
O5 O12 O6 2_564 2_564 100.6(3)
O5 O12 O9 2_564 . 90.6(3)
O5 O12 O11 2_564 3_646 84.3(3)
O5 O12 H12 2_564 . 81.9(12)
O5 O12 O6 8_544 2_564 100.6(3)
O5 O12 O9 8_544 . 90.6(3)
O5 O12 O11 8_544 3_646 84.3(3)
O5 O12 H12 8_544 . 81.9(12)
O6 O12 O9 2_564 . 111.0(6)
O6 O12 O11 2_564 3_646 95.4(5)
O6 O12 H12 2_564 . 110(8)
O9 O12 O11 . 3_646 153.6(6)
O9 O12 H12 . . 139(8)
O11 O12 H12 3_646 . 14(8)
U1 H5 U2 . 2_565 96.8(10)
U1 H5 O2 . 4_456 118(6)
U1 H5 O5 . . 51(6)
U1 H5 O5 . 7_555 95(3)
U1 H5 O8 . . 38.9(17)
U1 H5 O11 . 2_565 133(2)
U1 H5 H5 . 5_567 126(7)
U1 H5 H5 . 7_555 108(5)
U1 H5 H12 . 2_565 63(4)
U1 H5 H12 . 4_456 168(5)
U2 H5 O2 2_565 4_456 110(6)
U2 H5 O5 2_565 . 49(7)
U2 H5 O5 2_565 7_555 48(2)
U2 H5 O8 2_565 . 131(3)
U2 H5 O11 2_565 2_565 36.1(16)
U2 H5 H5 2_565 5_567 98(5)
U2 H5 H5 2_565 7_555 62(4)
U2 H5 H12 2_565 2_565 116(4)
U2 H5 H12 2_565 4_456 73(4)
O2 H5 O5 4_456 . 141(13)
O2 H5 O5 4_456 7_555 69(5)
O2 H5 O8 4_456 . 85(4)
O2 H5 O11 4_456 2_565 92(5)
O2 H5 H5 4_456 5_567 105(3)
O2 H5 H5 4_456 7_555 50(4)
O2 H5 H12 4_456 2_565 134(5)
O2 H5 H12 4_456 4_456 63(3)
O5 H5 O5 . 7_555 75(9)
O5 H5 O8 . . 90(8)
O5 H5 O11 . 2_565 82(8)
O5 H5 H5 . 5_567 110(10)
O5 H5 H5 . 7_555 94(10)
O5 H5 H12 . 2_565 79(9)
O5 H5 H12 . 4_456 120(10)
O5 H5 O8 7_555 . 103(4)
O5 H5 O11 7_555 2_565 61(3)
O5 H5 H5 7_555 5_567 132(6)
O5 H5 H5 7_555 7_555 19.6(13)
O5 H5 H12 7_555 2_565 153.0(15)
O5 H5 H12 7_555 4_456 74(4)
O8 H5 O11 . 2_565 164(5)
O8 H5 H5 . 5_567 124(7)
O8 H5 H5 . 7_555 104(6)
O8 H5 H12 . 2_565 70(4)
O8 H5 H12 . 4_456 147(4)
O11 H5 H5 2_565 5_567 72(4)
O11 H5 H5 2_565 7_555 63(4)
O11 H5 H12 2_565 2_565 121(5)
O11 H5 H12 2_565 4_456 38(2)
H5 H5 H5 5_567 7_555 125(6)
H5 H5 H12 5_567 2_565 64(5)
H5 H5 H12 5_567 4_456 62(4)
H5 H5 H12 7_555 2_565 171(4)
H5 H5 H12 7_555 4_456 63(4)
H12 H5 H12 2_565 4_456 126(5)
U1 H12 U1 2_564 8_544 84(3)
U1 H12 U3 2_564 . 96.9(11)
U1 H12 O2 2_564 . 124(2)
U1 H12 O5 2_564 2_564 46.5(6)
U1 H12 O5 2_564 8_544 127(2)
U1 H12 O11 2_564 3_646 110(4)
U1 H12 O12 2_564 . 56(4)
U1 H12 H5 2_564 2_564 57(2)
U1 H12 H5 2_564 4_556 165(4)
U1 H12 H5 2_564 6_556 111(3)
U1 H12 H5 2_564 8_544 141(4)
U1 H12 U3 8_544 . 96.9(11)
U1 H12 O2 8_544 . 124(2)
U1 H12 O5 8_544 2_564 127(2)
U1 H12 O5 8_544 8_544 46.5(6)
U1 H12 O11 8_544 3_646 110(4)
U1 H12 O12 8_544 . 56(4)
U1 H12 H5 8_544 2_564 141(4)
U1 H12 H5 8_544 4_556 111(3)
U1 H12 H5 8_544 6_556 165(4)
U1 H12 H5 8_544 8_544 57(2)
U3 H12 O2 . . 39.7(18)
U3 H12 O5 . 2_564 77(2)
U3 H12 O5 . 8_544 77(2)
U3 H12 O11 . 3_646 144(6)
U3 H12 O12 . . 58(6)
U3 H12 H5 . 2_564 90(3)
U3 H12 H5 . 4_556 76(4)
U3 H12 H5 . 6_556 76(4)
U3 H12 H5 . 8_544 90(3)
O2 H12 O5 . 2_564 83(3)
O2 H12 O5 . 8_544 83(3)
O2 H12 O11 . 3_646 104(4)
O2 H12 O12 . . 98(8)
O2 H12 H5 . 2_564 85(4)
O2 H12 H5 . 4_556 43(3)
O2 H12 H5 . 6_556 43(3)
O2 H12 H5 . 8_544 85(4)
O5 H12 O5 2_564 8_544 151(3)
O5 H12 O11 2_564 3_646 103.9(9)
O5 H12 O12 2_564 . 78.4(11)
O5 H12 H5 2_564 2_564 19.7(7)
O5 H12 H5 2_564 4_556 118(5)
O5 H12 H5 2_564 6_556 65(3)
O5 H12 H5 2_564 8_544 167(5)
O5 H12 O11 8_544 3_646 103.9(9)
O5 H12 O12 8_544 . 78.4(11)
O5 H12 H5 8_544 2_564 167(5)
O5 H12 H5 8_544 4_556 65(3)
O5 H12 H5 8_544 6_556 118(5)
O5 H12 H5 8_544 8_544 19.7(7)
O11 H12 O12 3_646 . 158(11)
O11 H12 H5 3_646 2_564 84.5(12)
O11 H12 H5 3_646 4_556 71(3)
O11 H12 H5 3_646 6_556 71(3)
O11 H12 H5 3_646 8_544 84.5(12)
O12 H12 H5 . 2_564 97.7(11)
O12 H12 H5 . 4_556 127(8)
O12 H12 H5 . 6_556 127(8)
O12 H12 H5 . 8_544 97.7(11)
H5 H12 H5 2_564 4_556 109(5)
H5 H12 H5 2_564 6_556 54(4)
H5 H12 H5 2_564 8_544 162(4)
H5 H12 H5 4_556 6_556 54(5)
H5 H12 H5 4_556 8_544 54(4)
H5 H12 H5 6_556 8_544 109(5)
Pb1 H4 Pb2 . . 113(10)
Pb1 H4 Pb2 . 3_647 107(10)
Pb1 H4 O1 . . 70(9)
Pb1 H4 O4 . . 180(20)
Pb1 H4 O7 . 2_565 65(8)
Pb1 H4 O8 . 6_556 67(7)
Pb1 H4 O9 . 4_556 85(9)
Pb1 H4 H4 . 5_667 177(16)
Pb1 H4 H4 . 7_555 49(8)
Pb2 H4 Pb2 . 3_647 140(10)
Pb2 H4 O1 . . 58(6)
Pb2 H4 O4 . . 64(14)
Pb2 H4 O7 . 2_565 128(14)
Pb2 H4 O8 . 6_556 61(5)
Pb2 H4 O9 . 4_556 123(13)
Pb2 H4 H4 . 5_667 64(10)
Pb2 H4 H4 . 7_555 161(11)
Pb2 H4 O1 3_647 . 142(15)
Pb2 H4 O4 3_647 . 76(15)
Pb2 H4 O7 3_647 2_565 70(7)
Pb2 H4 O8 3_647 6_556 141(14)
Pb2 H4 O9 3_647 4_556 60(6)
Pb2 H4 H4 3_647 5_667 76(12)
Pb2 H4 H4 3_647 7_555 58(7)
O1 H4 O4 . . 110(20)
O1 H4 O7 . 2_565 75(10)
O1 H4 O8 . 6_556 74(7)
O1 H4 O9 . 4_556 151(11)
O1 H4 H4 . 5_667 108(15)
O1 H4 H4 . 7_555 112(13)
O4 H4 O7 . 2_565 120(20)
O4 H4 O8 . 6_556 110(20)
O4 H4 O9 . 4_556 100(20)
O4 H4 H4 . 5_667 0
O4 H4 H4 . 7_555 130(20)
O7 H4 O8 2_565 6_556 129(11)
O7 H4 O9 2_565 4_556 109(9)
O7 H4 H4 2_565 5_667 117(17)
O7 H4 H4 2_565 7_555 55(9)
O8 H4 O9 6_556 4_556 82(10)
O8 H4 H4 6_556 5_667 111(15)
O8 H4 H4 6_556 7_555 102(10)
O9 H4 H4 4_556 5_667 96(17)
O9 H4 H4 4_556 7_555 57(9)
H4 H4 H4 5_667 7_555 134(16)

loop_
_geom_bond_atom_site_label_1
_geom_bond_atom_site_label_2
_geom_bond_site_symmetry_2
_geom_bond_distance
U1 O1 . 1.823(9)
U1 O3 . 2.339(10)
U1 O5 . 2.311(9)
U1 O6 . 2.223(5)
U1 O8 . 1.819(9)
U1 O10 . 2.310(4)
U1 O12 2_565 2.567(7)
U1 H5 . 2.80(10)
U1 H12 2_565 2.98(7)
U2 O3 . 2.295(7)
U2 O3 7_565 2.295(7)
U2 O5 2_564 2.361(9)
U2 O5 8_554 2.361(9)
U2 O6 . 2.248(12)
U2 O7 . 1.854(12)
U2 O11 . 1.808(12)
U2 H5 2_564 2.89(11)
U2 H5 8_554 2.89(11)
U2 H12 3_656 3.45(4)
U3 O2 . 1.845(12)
U3 O3 . 2.138(7)
U3 O3 7_555 2.138(7)
U3 O5 2_564 3.471(9)
U3 O5 8_544 3.471(9)
U3 O9 . 1.825(12)
U3 O10 . 2.376(12)
U3 O12 . 2.362(12)
U3 H5 4_556 3.50(7)
U3 H5 6_556 3.50(7)
U3 H12 . 2.72(11)
Pb1 O1 . 2.728(8)
Pb1 O1 7_555 2.728(8)
Pb1 O2 . 2.783(12)
Pb1 O4 . 3.1366(7)
Pb1 O4 3_647 3.1366(7)
Pb1 O7 2_565 2.512(12)
Pb1 O8 4_556 2.700(8)
Pb1 O8 6_556 2.700(8)
Pb1 O9 4_556 3.239(12)
Pb1 O10 . 2.620(12)
Pb1 H4 . 2.2(3)
Pb1 H4 7_555 2.2(3)
Pb2 O1 . 2.671(8)
Pb2 O1 7_565 2.671(8)
Pb2 O4 . 2.6400(8)
Pb2 O4 3_657 2.6400(8)
Pb2 O6 4_566 3.000(13)
Pb2 O7 4_566 2.974(12)
Pb2 O8 4_566 2.830(8)
Pb2 O8 6_556 2.830(8)
Pb2 O9 2_565 2.639(12)
Pb2 O11 . 3.282(12)
Pb2 H4 . 2.9(3)
Pb2 H4 3_657 2.7(3)
Pb2 H4 5_667 2.7(3)
Pb2 H4 7_565 2.9(3)
O1 O3 . 2.986(14)
O1 O4 . 2.973(9)
O1 O5 . 2.998(13)
O1 O6 . 2.962(13)
O1 O7 2_565 3.076(11)
O1 O8 6_556 3.136(12)
O1 O9 2_565 3.078(13)
O1 O10 . 2.871(10)
O1 O12 2_565 2.953(13)
O1 H4 . 2.5(3)
O2 O3 . 2.842(12)
O2 O3 7_555 2.842(12)
O2 O5 4_556 2.915(15)
O2 O5 6_556 2.915(15)
O2 O8 4_556 3.242(13)
O2 O8 6_556 3.242(13)
O2 O10 . 2.938(17)
O2 O12 . 3.001(17)
O2 H5 4_556 2.08(12)
O2 H5 6_556 2.08(12)
O2 H12 . 2.71(13)
O3 O5 2_564 2.804(14)
O3 O6 . 2.582(10)
O3 O7 . 2.983(12)
O3 O8 . 2.998(13)
O3 O9 . 2.794(12)
O3 O10 . 2.692(11)
O3 O11 . 2.917(11)
O3 H5 2_564 3.44(10)
O4 O7 2_565 3.055(9)
O4 O7 4_566 3.055(9)
O4 O8 2_565 3.138(9)
O4 O8 6_556 3.138(9)
O4 O9 2_565 2.866(9)
O4 O9 4_556 2.866(9)
O4 H4 . 1.0(3)
O4 H4 5_667 1.0(3)
O5 O5 7_555 2.831(12)
O5 O7 2_565 2.939(15)
O5 O8 . 2.822(13)
O5 O10 . 3.150(14)
O5 O11 2_565 2.973(14)
O5 O12 2_565 2.831(9)
O5 H5 . 0.98(3)
O5 H5 5_567 3.13(11)
O5 H5 7_555 2.93(16)
O5 H12 2_565 2.86(2)
O6 O7 . 2.842(17)
O6 O8 . 2.833(11)
O6 O8 7_565 2.833(11)
O6 O11 . 3.027(18)
O6 O12 2_565 2.595(17)
O6 H12 2_565 3.06(11)
O7 O10 2_564 3.273(17)
O7 H4 2_564 2.5(3)
O7 H4 8_554 2.5(3)
O8 O9 . 3.440(13)
O8 O10 . 2.998(13)
O8 O11 4_466 3.297(12)
O8 O12 2_565 3.316(12)
O8 H5 . 2.65(13)
O8 H12 2_565 3.20(9)
O8 H4 6_456 2.7(3)
O9 O10 . 3.070(17)
O9 O12 . 2.974(17)
O9 H4 2_564 3.4(3)
O9 H4 4_456 2.6(3)
O9 H4 6_456 2.6(3)
O9 H4 8_544 3.4(3)
O11 O12 3_656 2.831(18)
O11 H5 2_564 2.94(14)
O11 H5 4_566 3.30(15)
O11 H5 6_556 3.30(15)
O11 H5 8_554 2.94(14)
O11 H12 3_656 1.91(5)
O12 H5 2_564 3.16(15)
O12 H5 8_544 3.16(15)
O12 H12 . 0.97(4)
H5 H5 5_567 2.65(19)
H5 H5 7_555 2.7(2)
H5 H12 2_565 2.88(17)
H5 H12 4_456 2.93(15)
H4 H4 5_667 1.9(4)
H4 H4 7_555 2.8(4)

loop_
_geom_hbond_atom_site_label_D
_geom_hbond_atom_site_label_H
_geom_hbond_atom_site_label_A
_geom_hbond_site_symmetry_A
_geom_hbond_distance_DH
_geom_hbond_distance_HA
_geom_hbond_distance_DA
_geom_hbond_angle_DHA
O5 H5 O2 4_456 0.98(3) 2.08(12) 2.915(15) 141(13)
O12 H12 O11 3_646 0.97(4) 1.91(5) 2.831(18) 158(11)
O4 H4 Pb1 . 1.0(3) 2.2(3) 3.1366(7) 180(20)
O4 H4 O1 . 1.0(3) 2.5(3) 2.973(9) 110(20)
O4 H4 O7 2_565 1.0(3) 2.5(3) 3.055(9) 120(20)
O4 H4 O9 4_556 1.0(3) 2.6(3) 2.866(9) 100(20)

loop_
_restr_distance_atom_site_label_1
_restr_distance_atom_site_label_2
_restr_distance_target
_restr_distance_target_weight_param
O5 H5 0.98 0.01
O4 H4 0.98 0.01
O12 H12 0.98 0.01
